data_2017919
loop_
_publ_author_name
'Czerwinski, Andrzej'
'Valenzuela, Francisco'
'Afonine, Pavel'
'Dauter, Miroslawa'
'Dauter, Zbigniew'

_publ_section_title
;
 <i>N</i>-{<i>N</i>-[2-(3,5-Difluorophenyl)acetyl]-(<i>S</i>)-alanyl}-(<i>S</i>)-phenylglycine
 <i>tert</i>-butyl ester (DAPT): an inhibitor of \g-secretase,
 revealing fine electronic and hydrogen-bonding features
;
_journal_coeditor_code MX3037
_journal_issue 12
_journal_name_full 'Acta Crystallographica Section C'
_journal_page_first o585
_journal_page_last o588
_journal_paper_doi 10.1107/S0108270110044136
_journal_volume 66
_journal_year 2010
_chemical_formula_sum 'C23 H26 F2 N2 O4'
_space_group_crystal_system orthorhombic
_space_group_IT_number 19
_space_group_name_Hall 'P 2ac 2ab'
_space_group_name_H-M_alt 'P 21 21 21'
_cell_angle_alpha 90.0
_cell_angle_beta 90.0
_cell_angle_gamma 90.0
_cell_formula_units_Z 4
_cell_length_a 5.49
_cell_length_b 15.72
_cell_length_c 24.82
_cell_volume 2142.035
_cod_data_source_file mx3037.cif
_cod_data_source_block phenix
_cod_depositor_comments
;
 Updating space group information.

 Antanas Vaitkus,
 2018-07-31

Adding _chemical_formula_sum value from the original paper to the second 
coordinate datablock of the mx3037.cif file (data_phenix).

Copying Z value 4 from data_I to data_phenix in mx3037.cif, based on the 
discussion in the original paper.

Saulius Gra\<zulis
2011-01-06

The following automatic conversions were performed:
'_space_group_crystal_system' value 'Orthorhombic' changed to
'orthorhombic' according to '../cif_core.dic' dictionary named
'cif_core.dic' version 2.4.1 from 2010-06-29.

Automatic conversion script
Id: cif_fix_enum 1534 2011-01-05 14:08:14Z adriana 
;
_cod_database_code 2017919

loop_
_space_group_symop_id
_space_group_symop_operation_xyz
1 x,y,z
2 x+1/2,-y+1/2,-z
3 -x,y+1/2,-z+1/2
4 -x+1/2,-y,z+1/2

loop_
_atom_site_aniso_label
_atom_site_aniso_U_11
_atom_site_aniso_U_22
_atom_site_aniso_U_33
_atom_site_aniso_U_12
_atom_site_aniso_U_13
_atom_site_aniso_U_23
C11 0.030404 0.014135 0.020122 -0.000966 0.000887 -0.001950
O11 0.029907 0.027797 0.022505 -0.001843 -0.002471 0.001053
C12 0.032625 0.017420 0.024942 0.000807 0.004593 -0.001037
C13 0.027195 0.017476 0.017983 -0.000726 0.000496 -0.001429
C14 0.031117 0.022408 0.024507 -0.002479 -0.001739 -0.003684
C15 0.037320 0.020180 0.027579 -0.006433 -0.002347 -0.004962
F15 0.046133 0.025239 0.047625 -0.011627 -0.011007 -0.008326
C16 0.038810 0.017626 0.025028 -0.003222 -0.001347 -0.000411
C17 0.035729 0.020233 0.020763 -0.001715 -0.003289 0.002305
F17 0.045290 0.027235 0.032034 0.000137 -0.011165 0.008689
C18 0.033899 0.018860 0.020946 -0.002359 -0.002148 0.000915
C21 0.029086 0.011146 0.018640 -0.003423 -0.000497 0.000673
O21 0.029050 0.016004 0.027121 -0.002958 -0.000633 -0.000759
C22 0.033071 0.009305 0.019673 -0.002803 -0.000383 -0.000384
N20 0.029154 0.015828 0.020100 -0.002225 -0.001790 -0.000181
C23 0.047507 0.015876 0.023183 0.001348 -0.001679 0.005336
C31 0.034559 0.011859 0.021900 -0.003051 0.000249 -0.000604
O31 0.033440 0.014777 0.035322 -0.001306 0.004700 0.000939
C32 0.033034 0.009441 0.024850 -0.001893 0.001253 0.000327
N30 0.033971 0.009951 0.029680 -0.003526 0.002765 -0.003297
C33 0.031548 0.009724 0.024451 -0.000097 0.003046 0.001227
C34 0.037886 0.013917 0.030856 0.004534 0.005264 0.001459
C35 0.044518 0.017621 0.031049 0.003957 0.008168 -0.001540
C36 0.043845 0.021961 0.024648 -0.001307 0.003621 -0.001945
C37 0.038232 0.027862 0.025925 0.000366 0.000609 0.000718
C38 0.033831 0.020810 0.025027 0.002401 0.000592 0.000534
O40 0.032581 0.009296 0.023847 -0.001985 -0.001316 0.001340
C40 0.032058 0.010277 0.019506 -0.004369 -0.001907 0.001063
C41 0.038111 0.023188 0.023088 -0.004106 0.001789 0.006886
C42 0.035056 0.013177 0.037404 -0.000505 -0.002751 0.001670
C43 0.039099 0.022184 0.024111 -0.003921 -0.007487 -0.003900
IS33 0.095790 0.319835 0.305352 -0.018250 -0.022023 0.055111
IS34 0.103929 0.389800 0.421772 -0.030586 0.027845 0.004137

loop_
_atom_site_type_symbol
_atom_site_label
_atom_site_fract_x
_atom_site_fract_y
_atom_site_fract_z
_atom_site_U_iso_or_equiv
_atom_site_occupancy
C C11 0.653786 0.280327 0.301097 0.021554 1.000
O O11 0.444798 0.279932 0.283292 0.026736 0.983
C C12 0.869344 0.305128 0.266369 0.024996 0.987
H H121 0.854684 0.271323 0.233122 0.013159 1.000
H H122 1.013142 0.291286 0.281878 0.015870 1.000
C C13 0.861638 0.399424 0.253819 0.020884 0.970
C C14 1.042176 0.453008 0.274135 0.026011 0.992
H H141 1.175792 0.430745 0.295641 0.019966 1.000
C C15 1.026849 0.539476 0.263173 0.028360 0.985
F F15 1.199902 0.591124 0.283586 0.039666 0.976
C C16 0.842425 0.575558 0.232653 0.027155 0.971
H H161 0.828496 0.634330 0.226848 0.014640 1.000
C C17 0.669053 0.519773 0.213202 0.025575 0.983
F F17 0.487692 0.552580 0.182672 0.034853 0.979
C C18 0.671870 0.433185 0.222719 0.024568 0.988
H H181 0.542577 0.397451 0.210249 0.011054 1.000
C C21 0.353834 0.323760 0.401515 0.019624 0.965
O O21 0.133061 0.320232 0.411834 0.024058 0.958
C C22 0.501039 0.243646 0.389292 0.020683 0.971
H H221 0.388842 0.205961 0.372985 0.004120 1.000
N N20 0.702187 0.260749 0.353103 0.021694 0.981
H H201 0.836229 0.269400 0.367445 0.014438 1.000
C C23 0.595514 0.206161 0.441911 0.028855 0.988
H H231 0.466398 0.199981 0.468531 0.021642 1.000
H H232 0.717059 0.245615 0.457767 0.012924 1.000
H H233 0.676185 0.152372 0.435017 0.016243 1.000
C C31 0.539341 0.547990 0.401971 0.022773 0.989
O O31 0.753567 0.538338 0.391560 0.027847 0.973
C C32 0.378082 0.475690 0.422557 0.022442 0.979
H H321 0.213625 0.484988 0.408488 0.006355 1.000
N N30 0.481259 0.396623 0.403270 0.024534 0.990
H H301 0.626986 0.396810 0.393912 0.022370 1.000
C C33 0.383889 0.482715 0.483929 0.021908 0.988
C C34 0.197494 0.524398 0.511101 0.027553 0.983
H H341 0.056129 0.543155 0.491099 0.016134 1.000
C C35 0.210878 0.534632 0.566918 0.031062 0.969
H H351 0.075952 0.559572 0.586479 0.026066 1.000
C C36 0.410176 0.504506 0.595816 0.030151 0.956
H H361 0.419331 0.511175 0.632812 0.015617 1.000
C C37 0.595664 0.462950 0.568450 0.030673 0.962
H H371 0.733251 0.436840 0.587331 0.011873 1.000
C C38 0.582661 0.452050 0.512687 0.026556 0.962
H H381 0.711531 0.423191 0.493605 0.012720 1.000
O O40 0.413362 0.620000 0.401228 0.021908 0.978
C C40 0.536410 0.703231 0.395598 0.020614 0.976
C C41 0.675059 0.708789 0.342876 0.028129 0.987
H H411 0.578854 0.697745 0.313113 0.012189 1.000
H H412 0.802169 0.670908 0.341296 0.011793 1.000
H H413 0.727411 0.766239 0.338908 0.020955 1.000
C C42 0.321761 0.764017 0.395839 0.028546 0.971
H H421 0.382924 0.821599 0.390258 0.019891 1.000
H H422 0.214743 0.749950 0.367193 0.013121 1.000
H H423 0.227607 0.759285 0.429688 0.012847 1.000
C C43 0.697555 0.715952 0.444691 0.028465 0.990
H H431 0.761512 0.774538 0.444199 0.008953 1.000
H H432 0.598748 0.703563 0.476436 0.019884 1.000
H H433 0.833885 0.678886 0.444133 0.019150 1.000
IS4 IS1 0.541990 0.280107 0.291570 0.126651 0.586
IS4 IS2 0.749791 0.291380 0.285644 0.043669 0.874
IS4 IS3 0.683854 0.268179 0.333328 0.051617 1.028
IS4 IS4 0.865881 0.347579 0.260719 0.067507 1.068
IS5 IS5 0.958175 0.428105 0.264684 0.051314 0.752
IS5 IS6 0.771572 0.415462 0.239052 0.046530 1.021
IS5 IS7 1.033825 0.500123 0.268166 0.063483 1.060
IS4 IS8 1.124670 0.568635 0.274714 0.034035 0.375
IS5 IS9 0.917170 0.560906 0.245035 0.061699 1.074
IS5 IS10 0.749719 0.545676 0.222260 0.062619 1.109
IS4 IS11 0.582945 0.535331 0.198697 0.046489 0.460
IS5 IS12 0.670713 0.472146 0.218443 0.066325 1.023
IS4 IS13 0.249943 0.322098 0.406369 0.021046 0.517
IS4 IS14 0.437506 0.278098 0.394559 0.041517 1.060
IS4 IS15 0.418590 0.360917 0.402422 0.011072 0.420
IS4 IS16 0.605595 0.252541 0.370468 0.007323 0.403
IS4 IS17 0.550107 0.224158 0.416652 0.041522 1.047
IS4 IS18 0.666826 0.542243 0.395767 0.041572 0.432
IS4 IS19 0.458714 0.511840 0.412263 0.058630 0.794
IS4 IS20 0.458802 0.594026 0.401495 0.032760 0.910
IS4 IS21 0.436906 0.430628 0.411574 0.046118 0.538
IS4 IS22 0.381021 0.479243 0.453548 0.052223 1.124
IS5 IS23 0.291632 0.503349 0.497380 0.046851 0.979
IS5 IS24 0.495139 0.465546 0.500038 0.041651 0.599
IS5 IS25 0.203783 0.529161 0.537049 0.052640 0.860
IS5 IS26 0.324444 0.517463 0.583371 0.037855 0.813
IS5 IS27 0.500085 0.484357 0.582528 0.045676 0.716
IS5 IS28 0.588345 0.456854 0.537223 0.076387 1.051
IS4 IS29 0.482311 0.666565 0.398080 0.035843 0.363
IS4 IS30 0.602957 0.705892 0.370298 0.023767 0.864
IS4 IS31 0.420481 0.736050 0.395730 0.034850 0.411
IS4 IS32 0.624968 0.710234 0.422595 0.023928 0.721
IS9 IS33 0.852049 0.487466 0.243249 0.240326 1.189
IS9 IS34 0.396952 0.493611 0.539862 0.305167 1.116

loop_
_atom_type_symbol
_atom_type_scat_dispersion_real
_atom_type_scat_dispersion_imag
_atom_type_scat_source
C 0.00000 0.00000
;
D. Waasmaier & A. Kirfel. Acta Cryst. (1995). A51, 416-431.
;
H 0.00000 0.00000
;
D. Waasmaier & A. Kirfel. Acta Cryst. (1995). A51, 416-431.
;
F 0.00000 0.00000
;
D. Waasmaier & A. Kirfel. Acta Cryst. (1995). A51, 416-431.
;
O 0.00000 0.00000
;
D. Waasmaier & A. Kirfel. Acta Cryst. (1995). A51, 416-431.
;
N 0.00000 0.00000
;
D. Waasmaier & A. Kirfel. Acta Cryst. (1995). A51, 416-431.
;
IS4 0.00000 0.00000
;
Afonine P.V., Lunin, V., Muzet, N. & Urzhumtsev, A. (2004).
Acta Cryst., D60, 260-274.
;
IS5 0.00000 0.00000
;
Afonine P.V., Lunin, V., Muzet, N. & Urzhumtsev, A. (2004).
Acta Cryst., D60, 260-274.
;
IS9 0.00000 0.00000
;
Afonine P.V., Lunin, V., Muzet, N. & Urzhumtsev, A. (2004).
Acta Cryst., D60, 260-274.
;
